data_7125365
loop_
_publ_author_name
'Cheng, Lin'
'Zhang, Haiyang'
'Dong, Yunhong'
'Zhao, Yanxia'
'Yu, Yang'
'Cao, Liping'

_publ_section_title
;
 Tetraphenylethene-based tetracationic cyclophanes and their selective
 recognition for amino acids and adenosine derivatives in water.
;
_journal_issue 16
_journal_name_full 'Chemical communications (Cambridge, England)'
_journal_page_first 2372
_journal_page_last 2375
_journal_paper_doi 10.1039/c9cc00599d
_journal_volume 55
_journal_year 2019
_chemical_formula_moiety 'C76 H60 N4, 4(F6 P), 8(C4 H10 O)'
_chemical_formula_sum 'C108 H140 F24 N4 O8 P4'
_chemical_formula_weight 2202.11
_space_group_crystal_system orthorhombic
_space_group_IT_number 64
_space_group_name_Hall '-C 2ac 2'
_space_group_name_H-M_alt 'C m c e'
_atom_sites_solution_hydrogens geom
_atom_sites_solution_primary dual
_atom_sites_solution_secondary difmap
_audit_creation_date 2019-01-21
_audit_creation_method
;
Olex2 1.2
(compiled 2018.05.29 svn.r3508 for OlexSys, GUI svn.r5506)
;
_audit_update_record
;
2019-01-23 deposited with the CCDC.
2019-02-06 downloaded from the CCDC.
;
_cell_angle_alpha 90
_cell_angle_beta 90
_cell_angle_gamma 90
_cell_formula_units_Z 4
_cell_length_a 39.900(11)
_cell_length_b 9.539(3)
_cell_length_c 26.857(8)
_cell_measurement_reflns_used 9898
_cell_measurement_temperature 153(2)
_cell_measurement_theta_max 24.22
_cell_measurement_theta_min 2.32
_cell_volume 10222(5)
_computing_cell_refinement 'SAINT V.8.37A (Bruker AXS Inc., 2016)'
_computing_data_collection 'APEX3 v.2016.9-0 (Bruker AXS Inc., 2016)'
_computing_data_reduction 'SAINT V.8.37A (Bruker AXS Inc., 2016)'
_computing_molecular_graphics 'Olex2 (Dolomanov et al., 2009)'
_computing_publication_material 'Olex2 (Dolomanov et al., 2009)'
_computing_structure_refinement 'XL (Sheldrick, 2008)'
_computing_structure_solution 'SHELXT 2014/5 (Sheldrick, 2014)'
_diffrn_ambient_temperature 153(2)
_diffrn_measured_fraction_theta_full 0.999
_diffrn_measured_fraction_theta_max 0.993
_diffrn_measurement_device_type 'Bruker D8 Venture photon II'
_diffrn_measurement_method '\f and \w scans'
_diffrn_radiation_type MoK\a
_diffrn_radiation_wavelength 0.71073
_diffrn_reflns_av_R_equivalents 0.0669
_diffrn_reflns_av_unetI/netI 0.0358
_diffrn_reflns_Laue_measured_fraction_full 0.999
_diffrn_reflns_Laue_measured_fraction_max 0.993
_diffrn_reflns_limit_h_max 45
_diffrn_reflns_limit_h_min -47
_diffrn_reflns_limit_k_max 11
_diffrn_reflns_limit_k_min -11
_diffrn_reflns_limit_l_max 32
_diffrn_reflns_limit_l_min -32
_diffrn_reflns_number 45361
_diffrn_reflns_point_group_measured_fraction_full 0.999
_diffrn_reflns_point_group_measured_fraction_max 0.993
_diffrn_reflns_theta_full 25.242
_diffrn_reflns_theta_max 25.387
_diffrn_reflns_theta_min 1.828
_diffrn_source 'fine-focus sealed tube'
_diffrn_standards_number 0
_exptl_absorpt_coefficient_mu 0.178
_exptl_absorpt_correction_T_max 0.7452
_exptl_absorpt_correction_T_min 0.6783
_exptl_absorpt_correction_type multi-scan
_exptl_absorpt_process_details
;   
SADABS-2016/2 (Bruker,2016/2) was used
 for absorption correction. wR2(int) 
was 0.1139 before and 0.0790 after 
correction. The Ratio of minimum to 
maximum transmission is 0.9102. 
The \l/2 correction factor is Not present.
;
_exptl_crystal_colour yellow
_exptl_crystal_colour_primary yellow
_exptl_crystal_density_diffrn 1.431
_exptl_crystal_description block
_exptl_crystal_F_000 4624
_exptl_crystal_size_max 0.25
_exptl_crystal_size_mid 0.25
_exptl_crystal_size_min 0.2
_platon_squeeze_details
;
In each unit cell, 32 diethyl ether solvent molecules 
were found to be severely disordered and therefore 
removed by PLATON (Ver. 201118)'s SQUEEZE subroutine. 
Approximately 1324 electron equivalents were removed 
from the unit cell. The total void volume was 4070 ? 
indicated by PLATON, equivalent to 39.81 % of 
the unit cell?s total volume.
;
_refine_diff_density_max 0.306
_refine_diff_density_min -0.444
_refine_diff_density_rms 0.076
_refine_ls_extinction_method none
_refine_ls_goodness_of_fit_ref 1.125
_refine_ls_hydrogen_treatment constr
_refine_ls_matrix_type full
_refine_ls_number_parameters 309
_refine_ls_number_reflns 4749
_refine_ls_number_restraints 486
_refine_ls_restrained_S_all 1.084
_refine_ls_R_factor_all 0.0900
_refine_ls_R_factor_gt 0.0729
_refine_ls_shift/su_max 0.000
_refine_ls_shift/su_mean 0.000
_refine_ls_structure_factor_coef Fsqd
_refine_ls_weighting_details 'w=1/[\s^2^(Fo^2^)+(0.1497P)^2^+19.9629P] where P=(Fo^2^+2Fc^2^)/3'
_refine_ls_weighting_scheme calc
_refine_ls_wR_factor_gt 0.2589
_refine_ls_wR_factor_ref 0.2750
_reflns_Friedel_coverage 0.000
_reflns_number_gt 3468
_reflns_number_total 4749
_reflns_threshold_expression 'I > 2\s(I)'
_cod_data_source_file c9cc00599d2.cif
_cod_data_source_block 1_b
_cod_original_sg_symbol_Hall '-C 2bc 2'
_cod_original_sg_symbol_H-M 'C m c a'
_cod_database_code 7125365
_shelx_shelxl_version_number 2018/3
_shelx_space_group_comment
;
The symmetry employed for this shelxl refinement is uniquely defined
by the following loop, which should always be used as a source of
symmetry information in preference to the above space-group names.
They are only intended as comments.
;
_shelx_estimated_absorpt_t_max 0.965
_shelx_estimated_absorpt_t_min 0.957
_olex2_refinement_description
;
1. Fixed Uiso
 At 1.2 times of:
  All C(H) groups, All C(H,H) groups
2. Uiso/Uaniso restraints and constraints
P1 \\sim P1A \\sim F1 \\sim F4 \\sim F5 \\sim F3 \\sim F2 \\sim F6 \\sim F1A
\\sim F4A \\sim F5A \\sim F3A \\sim F2A \\sim F6A: within 2A with sigma of 0.04
and sigma for terminal atoms of 0.08
3. Rigid body (RIGU) restrains
 All non-hydrogen atoms
 with sigma for 1-2 distances of 0.004 and sigma for 1-3 distances of 0.004
4. Others
 Sof(P1A)=Sof(F1A)=Sof(F4A)=Sof(F5A)=Sof(F3A)=Sof(F2A)=Sof(F6A)=1-FVAR(1)
 Sof(P1)=Sof(F1)=Sof(F4)=Sof(F5)=Sof(F3)=Sof(F2)=Sof(F6)=FVAR(1)
5.a Secondary CH2 refined with riding coordinates:
 C15(H15A,H15B)
5.b Aromatic/amide H refined with riding coordinates:
 C9(H9), C5(H5), C11(H11), C14(H14), C12(H12), C1(H1), C4(H4), C3(H3), C2(H2),
 C16(H16), C17(H17), C19(H19), C20(H20)
;
_olex2_submission_special_instructions 'No special instructions were received'

loop_
_space_group_symop_operation_xyz
'x, y, z'
'-x, -y+1/2, z+1/2'
'-x, y+1/2, -z+1/2'
'x, -y, -z'
'x+1/2, y+1/2, z'
'-x+1/2, -y+1, z+1/2'
'-x+1/2, y+1, -z+1/2'
'x+1/2, -y+1/2, -z'
'-x, -y, -z'
'x, y-1/2, -z-1/2'
'x, -y-1/2, z-1/2'
'-x, y, z'
'-x+1/2, -y+1/2, -z'
'x+1/2, y, -z-1/2'
'x+1/2, -y, z-1/2'
'-x+1/2, y+1/2, z'

loop_
_atom_site_label
_atom_site_type_symbol
_atom_site_fract_x
_atom_site_fract_y
_atom_site_fract_z
_atom_site_U_iso_or_equiv
_atom_site_adp_type
_atom_site_occupancy
_atom_site_site_symmetry_order
_atom_site_calc_flag
_atom_site_refinement_flags_posn
_atom_site_refinement_flags_adp
_atom_site_refinement_flags_occupancy
_atom_site_disorder_assembly
_atom_site_disorder_group
P1 P 0.5931(5) 0.415(2) 0.1734(6) 0.061(3) Uani 0.45(3) 1 d . U . A 1
P1A P 0.5966(4) 0.4227(14) 0.1690(5) 0.0562(18) Uani 0.55(3) 1 d . U . A 2
F1 F 0.5821(8) 0.328(2) 0.2183(9) 0.067(4) Uani 0.45(3) 1 d . U . A 1
N1 N 0.58770(7) 0.4103(3) 0.32752(10) 0.0396(7) Uani 1 1 d . U . . .
F4 F 0.5801(6) 0.316(2) 0.1399(9) 0.118(5) Uani 0.45(3) 1 d . U . A 1
F5 F 0.6251(5) 0.334(2) 0.1564(8) 0.090(4) Uani 0.45(3) 1 d . U . A 1
C7 C 0.73679(10) 0.500000 0.500000 0.0284(9) Uani 1 2 d S TU P . .
F3 F 0.6001(7) 0.5041(19) 0.1215(7) 0.087(5) Uani 0.45(3) 1 d . U . A 1
C10 C 0.68199(7) 0.4679(3) 0.45456(11) 0.0304(7) Uani 1 1 d . U . . .
C8 C 0.70290(10) 0.500000 0.500000 0.0301(9) Uani 1 2 d S TU P . .
C6 C 0.75719(7) 0.5123(3) 0.54701(11) 0.0286(7) Uani 1 1 d . U . . .
F2 F 0.6204(6) 0.517(2) 0.2083(5) 0.079(4) Uani 0.45(3) 1 d . U . A 1
C9 C 0.68787(8) 0.3506(3) 0.42539(12) 0.0342(7) Uani 1 1 d . U . . .
H9 H 0.705225 0.287023 0.434104 0.041 Uiso 1 1 calc R . . . .
C5 C 0.74907(8) 0.4368(3) 0.58956(12) 0.0335(7) Uani 1 1 d . U . . .
H5 H 0.729849 0.378067 0.589426 0.040 Uiso 1 1 calc R . . . .
C11 C 0.65602(8) 0.5565(3) 0.44215(13) 0.0368(7) Uani 1 1 d . U . . .
H11 H 0.651031 0.633821 0.463194 0.044 Uiso 1 1 calc R . . . .
C14 C 0.66829(8) 0.3260(4) 0.38320(12) 0.0365(7) Uani 1 1 d . U . . .
H14 H 0.672206 0.244696 0.363619 0.044 Uiso 1 1 calc R . . . .
C13 C 0.64314(8) 0.4191(4) 0.36953(12) 0.0374(8) Uani 1 1 d . U . . .
C12 C 0.63679(8) 0.5350(4) 0.39913(13) 0.0392(8) Uani 1 1 d . U . . .
H12 H 0.619586 0.599217 0.390361 0.047 Uiso 1 1 calc R . . . .
C1 C 0.78610(8) 0.5962(3) 0.54792(12) 0.0356(7) Uani 1 1 d . U . . .
H1 H 0.792061 0.648633 0.519186 0.043 Uiso 1 1 calc R . . . .
C4 C 0.76857(9) 0.4458(4) 0.63234(12) 0.0403(8) Uani 1 1 d . U . . .
H4 H 0.762315 0.395811 0.661496 0.048 Uiso 1 1 calc R . . . .
C3 C 0.79740(9) 0.5286(4) 0.63218(12) 0.0400(8) Uani 1 1 d . U . . .
H3 H 0.811109 0.533504 0.661051 0.048 Uiso 1 1 calc R . . . .
C2 C 0.80604(8) 0.6036(4) 0.58994(13) 0.0396(8) Uani 1 1 d . U . . .
H2 H 0.825636 0.660169 0.589834 0.047 Uiso 1 1 calc R . . . .
C18 C 0.51880(8) 0.4241(4) 0.33493(13) 0.0396(8) Uani 1 1 d . U . . .
F6 F 0.5679(7) 0.526(3) 0.1841(9) 0.115(6) Uani 0.45(3) 1 d . U . A 1
C15 C 0.62433(8) 0.3956(5) 0.32133(14) 0.0481(10) Uani 1 1 d . U . . .
H15A H 0.632196 0.464133 0.296230 0.058 Uiso 1 1 calc R . . . .
H15B H 0.629404 0.300490 0.308689 0.058 Uiso 1 1 calc R . . . .
C16 C 0.57138(9) 0.5166(5) 0.30685(15) 0.0506(9) Uani 1 1 d . U . . .
H16 H 0.583542 0.586025 0.289041 0.061 Uiso 1 1 calc R . . . .
C17 C 0.53669(9) 0.5280(5) 0.31086(16) 0.0539(10) Uani 1 1 d . U . . .
H17 H 0.525392 0.606754 0.297150 0.065 Uiso 1 1 calc R . . . .
C19 C 0.53643(10) 0.3193(5) 0.3582(2) 0.0707(14) Uani 1 1 d . U . . .
H19 H 0.525088 0.251155 0.377756 0.085 Uiso 1 1 calc R . . . .
C20 C 0.57089(11) 0.3140(5) 0.3529(2) 0.0726(14) Uani 1 1 d . U . . .
H20 H 0.582885 0.239015 0.367885 0.087 Uiso 1 1 calc R . . . .
F1A F 0.5748(3) 0.2970(14) 0.1367(5) 0.071(3) Uani 0.55(3) 1 d . U . A 2
F4A F 0.5591(3) 0.4967(14) 0.1725(7) 0.094(3) Uani 0.55(3) 1 d . U . A 2
F5A F 0.6107(4) 0.513(2) 0.1264(6) 0.094(4) Uani 0.55(3) 1 d . U . A 2
F3A F 0.6097(5) 0.5390(18) 0.2008(6) 0.098(4) Uani 0.55(3) 1 d . U . A 2
F2A F 0.6284(3) 0.3258(18) 0.1704(7) 0.091(4) Uani 0.55(3) 1 d . U . A 2
F6A F 0.5896(7) 0.337(2) 0.2199(8) 0.082(5) Uani 0.55(3) 1 d . U . A 2

loop_
_atom_site_aniso_label
_atom_site_aniso_U_11
_atom_site_aniso_U_22
_atom_site_aniso_U_33
_atom_site_aniso_U_23
_atom_site_aniso_U_13
_atom_site_aniso_U_12
P1 0.055(4) 0.085(5) 0.045(4) 0.001(3) 0.005(4) 0.002(3)
P1A 0.064(4) 0.060(3) 0.044(3) 0.0030(17) 0.0209(19) 0.005(2)
F1 0.097(11) 0.054(5) 0.049(6) -0.005(4) 0.018(7) -0.015(6)
N1 0.0245(14) 0.0535(18) 0.0409(16) -0.0061(13) -0.0044(11) -0.0017(12)
F4 0.160(11) 0.135(9) 0.060(7) -0.010(6) -0.007(7) -0.059(8)
F5 0.100(8) 0.086(7) 0.084(8) -0.019(6) 0.038(6) 0.006(5)
C7 0.0253(19) 0.031(2) 0.029(2) 0.0037(17) 0.000 0.000
F3 0.141(15) 0.072(6) 0.048(4) -0.007(4) 0.015(6) -0.006(7)
C10 0.0243(15) 0.0335(16) 0.0336(16) 0.0004(13) 0.0000(12) -0.0047(12)
C8 0.027(2) 0.033(2) 0.030(2) 0.0015(17) 0.000 0.000
C6 0.0227(14) 0.0320(15) 0.0312(16) -0.0005(12) 0.0004(11) 0.0042(12)
F2 0.135(10) 0.072(7) 0.031(4) -0.002(4) -0.001(5) -0.031(7)
C9 0.0267(15) 0.0328(16) 0.0429(18) 0.0005(13) 0.0009(13) 0.0031(13)
C5 0.0296(16) 0.0385(17) 0.0325(16) 0.0032(13) 0.0052(13) 0.0044(13)
C11 0.0299(16) 0.0338(16) 0.0468(19) -0.0034(14) -0.0048(13) -0.0001(13)
C14 0.0249(15) 0.0448(19) 0.0398(18) -0.0071(14) -0.0012(13) -0.0005(13)
C13 0.0249(16) 0.0494(19) 0.0378(18) -0.0037(14) 0.0007(13) -0.0014(14)
C12 0.0292(16) 0.0466(19) 0.0419(18) 0.0007(15) -0.0068(13) 0.0055(14)
C1 0.0312(16) 0.0412(18) 0.0344(17) 0.0059(14) -0.0005(13) -0.0036(14)
C4 0.0413(18) 0.051(2) 0.0282(16) 0.0043(14) 0.0045(13) 0.0079(15)
C3 0.0418(18) 0.053(2) 0.0252(15) -0.0060(14) -0.0067(13) 0.0099(16)
C2 0.0324(17) 0.0414(18) 0.0448(19) 0.0006(15) -0.0041(14) -0.0042(14)
C18 0.0292(18) 0.0447(19) 0.045(2) -0.0050(15) 0.0009(14) -0.0018(14)
F6 0.118(11) 0.115(10) 0.111(10) 0.035(8) 0.041(8) 0.052(9)
C15 0.0208(16) 0.073(3) 0.050(2) -0.0132(19) -0.0066(14) 0.0060(16)
C16 0.0332(18) 0.065(2) 0.054(2) 0.0118(19) 0.0025(16) 0.0054(17)
C17 0.0297(18) 0.065(3) 0.067(3) 0.019(2) 0.0049(17) 0.0034(17)
C19 0.0308(19) 0.062(3) 0.119(4) 0.034(3) -0.007(2) -0.0075(18)
C20 0.039(2) 0.064(3) 0.115(4) 0.026(3) -0.017(2) -0.0003(19)
F1A 0.069(5) 0.091(5) 0.053(4) -0.010(4) -0.022(3) 0.004(4)
F4A 0.050(4) 0.066(4) 0.165(10) -0.008(5) 0.003(4) 0.010(3)
F5A 0.085(7) 0.122(8) 0.074(6) 0.035(6) 0.028(5) 0.015(5)
F3A 0.140(8) 0.078(5) 0.077(6) 0.012(4) -0.039(5) -0.024(5)
F2A 0.050(4) 0.100(6) 0.123(9) 0.025(6) -0.020(5) 0.010(3)
F6A 0.107(10) 0.092(7) 0.047(4) 0.006(4) -0.009(5) -0.032(5)

loop_
_atom_type_symbol
_atom_type_description
_atom_type_scat_dispersion_real
_atom_type_scat_dispersion_imag
_atom_type_scat_source
C C 0.0033 0.0016 'International Tables Vol C Tables 4.2.6.8 and 6.1.1.4'
H H 0.0000 0.0000 'International Tables Vol C Tables 4.2.6.8 and 6.1.1.4'
F F 0.0171 0.0103 'International Tables Vol C Tables 4.2.6.8 and 6.1.1.4'
N N 0.0061 0.0033 'International Tables Vol C Tables 4.2.6.8 and 6.1.1.4'
P P 0.1023 0.0942 'International Tables Vol C Tables 4.2.6.8 and 6.1.1.4'
O O 0.0106 0.0060 'International Tables Vol C Tables 4.2.6.8 and 6.1.1.4'

loop_
_geom_angle_atom_site_label_1
_geom_angle_atom_site_label_2
_geom_angle_atom_site_label_3
_geom_angle
_geom_angle_site_symmetry_1
_geom_angle_site_symmetry_3
F1 P1 F5 101.7(18) . .
F1 P1 F3 173(2) . .
F1 P1 F2 93.3(15) . .
F4 P1 F1 92.4(19) . .
F4 P1 F5 77.7(17) . .
F4 P1 F3 82.4(17) . .
F4 P1 F2 163(2) . .
F4 P1 F6 111(2) . .
F5 P1 F3 82.4(13) . .
F5 P1 F2 85.3(13) . .
F3 P1 F2 93.2(13) . .
F6 P1 F1 92.2(16) . .
F6 P1 F5 164(2) . .
F6 P1 F3 84.8(15) . .
F6 P1 F2 85.3(14) . .
F4A P1A F1A 82.4(10) . .
F5A P1A F1A 101.7(13) . .
F5A P1A F4A 97.6(11) . .
F5A P1A F2A 93.1(12) . .
F5A P1A F6A 167.2(17) . .
F3A P1A F1A 169.8(15) . .
F3A P1A F4A 88.1(10) . .
F3A P1A F5A 83.1(12) . .
F3A P1A F2A 98.1(12) . .
F3A P1A F6A 87.5(12) . .
F2A P1A F1A 90.7(10) . .
F2A P1A F4A 168.1(14) . .
F2A P1A F6A 79.6(14) . .
F6A P1A F1A 89.0(12) . .
F6A P1A F4A 90.7(14) . .
C16 N1 C15 120.7(3) . .
C20 N1 C15 119.5(3) . .
C20 N1 C16 119.8(3) . .
C8 C7 C6 122.70(17) . 4_566
C8 C7 C6 122.70(17) . .
C6 C7 C6 114.6(3) 4_566 .
C9 C10 C8 121.8(3) . .
C11 C10 C8 119.1(3) . .
C11 C10 C9 119.1(3) . .
C7 C8 C10 123.55(17) . 4_566
C7 C8 C10 123.55(17) . .
C10 C8 C10 112.9(3) 4_566 .
C5 C6 C7 121.5(3) . .
C5 C6 C1 118.2(3) . .
C1 C6 C7 120.2(3) . .
C10 C9 H9 120.0 . .
C10 C9 C14 120.0(3) . .
C14 C9 H9 120.0 . .
C6 C5 H5 119.4 . .
C6 C5 C4 121.2(3) . .
C4 C5 H5 119.4 . .
C10 C11 H11 119.3 . .
C10 C11 C12 121.4(3) . .
C12 C11 H11 119.3 . .
C9 C14 H14 119.6 . .
C13 C14 C9 120.7(3) . .
C13 C14 H14 119.6 . .
C14 C13 C15 119.3(3) . .
C12 C13 C14 119.4(3) . .
C12 C13 C15 121.2(3) . .
C11 C12 H12 120.3 . .
C13 C12 C11 119.3(3) . .
C13 C12 H12 120.3 . .
C6 C1 H1 119.5 . .
C2 C1 C6 121.1(3) . .
C2 C1 H1 119.5 . .
C5 C4 H4 120.2 . .
C5 C4 C3 119.6(3) . .
C3 C4 H4 120.2 . .
C4 C3 H3 120.0 . .
C2 C3 C4 120.0(3) . .
C2 C3 H3 120.0 . .
C1 C2 C3 119.9(3) . .
C1 C2 H2 120.0 . .
C3 C2 H2 120.0 . .
C17 C18 C18 121.1(2) . 12_655
C19 C18 C18 120.8(2) . 12_655
C19 C18 C17 118.1(3) . .
N1 C15 C13 112.4(3) . .
N1 C15 H15A 109.1 . .
N1 C15 H15B 109.1 . .
C13 C15 H15A 109.1 . .
C13 C15 H15B 109.1 . .
H15A C15 H15B 107.9 . .
N1 C16 H16 119.5 . .
N1 C16 C17 121.0(4) . .
C17 C16 H16 119.5 . .
C18 C17 C16 119.6(4) . .
C18 C17 H17 120.2 . .
C16 C17 H17 120.2 . .
C18 C19 H19 120.4 . .
C18 C19 C20 119.3(4) . .
C20 C19 H19 120.4 . .
N1 C20 C19 122.0(4) . .
N1 C20 H20 119.0 . .
C19 C20 H20 119.0 . .

loop_
_geom_bond_atom_site_label_1
_geom_bond_atom_site_label_2
_geom_bond_distance
_geom_bond_site_symmetry_2
P1 F1 1.52(3) .
P1 F4 1.40(3) .
P1 F5 1.56(2) .
P1 F3 1.66(3) .
P1 F2 1.74(3) .
P1 F6 1.49(3) .
P1A F1A 1.72(2) .
P1A F4A 1.659(19) .
P1A F5A 1.54(2) .
P1A F3A 1.49(2) .
P1A F2A 1.568(18) .
P1A F6A 1.62(2) .
N1 C15 1.478(4) .
N1 C16 1.327(5) .
N1 C20 1.326(5) .
C7 C8 1.352(6) .
C7 C6 1.507(4) .
C7 C6 1.507(4) 4_566
C10 C8 1.510(4) .
C10 C9 1.386(4) .
C10 C11 1.378(4) .
C6 C5 1.389(4) .
C6 C1 1.404(4) .
C9 H9 0.9500 .
C9 C14 1.397(5) .
C5 H5 0.9500 .
C5 C4 1.390(5) .
C11 H11 0.9500 .
C11 C12 1.402(5) .
C14 H14 0.9500 .
C14 C13 1.389(5) .
C13 C12 1.385(5) .
C13 C15 1.513(5) .
C12 H12 0.9500 .
C1 H1 0.9500 .
C1 C2 1.383(5) .
C4 H4 0.9500 .
C4 C3 1.395(5) .
C3 H3 0.9500 .
C3 C2 1.385(5) .
C2 H2 0.9500 .
C18 C18 1.500(6) 12_655
C18 C17 1.382(5) .
C18 C19 1.373(5) .
C15 H15A 0.9900 .
C15 H15B 0.9900 .
C16 H16 0.9500 .
C16 C17 1.393(5) .
C17 H17 0.9500 .
C19 H19 0.9500 .
C19 C20 1.383(6) .
C20 H20 0.9500 .

loop_
_smtbx_masks_void_nr
_smtbx_masks_void_average_x
_smtbx_masks_void_average_y
_smtbx_masks_void_average_z
_smtbx_masks_void_volume
_smtbx_masks_void_count_electrons
_smtbx_masks_void_content
1 0.000 -0.747 -0.388 1335.6 343.0 8(C4H10O)
2 0.250 -0.884 0.250 329.8 156.7 4(C4H10O)
3 0.250 -0.069 0.750 329.8 156.6 4(C4H10O)
4 0.500 -0.803 -0.456 1335.6 343.0 8(C4H10O)
5 0.750 -0.955 0.250 329.8 156.7 4(C4H10O)
6 0.750 -0.472 0.750 329.8 156.6 4(C4H10O)
